data_2103332
loop_
_publ_author_name
'Olovsson, I.'
'Ptasiewicz-Bak, H.'
'Gustafsson, T.'
'Majerz, I.'

_publ_section_title
;
 Asymmetric hydrogen bonds in centrosymmetric environment. II. Neutron
 study of very short hydrogen bonds in potassium hydrogen
 dichloromaleate at 90K and 170K
;
_journal_issue 4
_journal_name_full 'Acta Crystallographica Section B'
_journal_page_first 627
_journal_page_last 631
_journal_paper_doi 10.1107/S0108768102004858
_journal_volume 58
_journal_year 2002
_chemical_formula_moiety 'K2 Cl4 O8 C8 H2'
_chemical_formula_sum 'C8 H2 Cl4 K2 O8'
_chemical_formula_weight 446.1
_space_group_IT_number 1
_symmetry_cell_setting triclinic
_symmetry_space_group_name_Hall 'P 1'
_symmetry_space_group_name_H-M 'P 1'
_atom_type_scat_source Sears(1992)
_cell_angle_alpha 81.46(5)
_cell_angle_beta 85.05(5)
_cell_angle_gamma 89.35(5)
_cell_formula_units_Z 1
_cell_length_a 5.048(3)
_cell_length_b 7.840(4)
_cell_length_c 8.839(4)
_cell_measurement_temperature 170
_cell_volume 344.6(3)
_computing_cell_refinement 'STOE 4-circle X-ray Diffractometer Control Program'
_computing_data_collection 'Aracor Diffractometer Control Program'
_computing_data_reduction 'ARACOR-DATRED vers. 950320'
_computing_structure_refinement 'UPALS Lundgren (1982)'
_diffrn_measurement_device 'Huber-Aracor 400 mm diameter four-circle'
_diffrn_measurement_method \q-2\q
_diffrn_radiation_probe neutron
_diffrn_radiation_type neutron
_diffrn_radiation_wavelength 1.207
_diffrn_reflns_av_R_equivalents 0.036
_diffrn_reflns_limit_h_max 6
_diffrn_reflns_limit_h_min 0
_diffrn_reflns_limit_k_max 10
_diffrn_reflns_limit_k_min -10
_diffrn_reflns_limit_l_max 11
_diffrn_reflns_limit_l_min -11
_diffrn_reflns_number 1614
_diffrn_reflns_theta_max 52
_diffrn_standards_decay_% stable
_diffrn_standards_interval_count 33
_diffrn_standards_number 3
_exptl_absorpt_coefficient_mu 0.087
_exptl_absorpt_correction_T_max 0.9173
_exptl_absorpt_correction_T_min 0.7004
_exptl_absorpt_correction_type numerical
_exptl_absorpt_process_details 'gaussian (Coppens, Leiserowitz & Rabinovich, 1965)'
_exptl_crystal_colour colourless
_exptl_crystal_density_diffrn 2.150
_exptl_crystal_density_meas ?
_exptl_crystal_description 'plate with 6 faces'
_exptl_crystal_size_max 4.2
_exptl_crystal_size_mid 3.5
_exptl_crystal_size_min 1.0
_refine_diff_density_max 0.04
_refine_diff_density_min -0.04
_refine_ls_extinction_coef 6580.1
_refine_ls_extinction_method 'Lorentzian type I isotropic (Becker & Coppens, 1974, 1975)'
_refine_ls_goodness_of_fit_ref 1.0116
_refine_ls_hydrogen_treatment refall
_refine_ls_number_parameters 119
_refine_ls_number_reflns 1236
_refine_ls_R_factor_gt 0.0549
_refine_ls_shift/su_max 0.05
_refine_ls_structure_factor_coef Fsqd
_refine_ls_wR_factor_ref 0.0746
_reflns_number_gt 1236
_reflns_number_total 1370
_reflns_threshold_expression F~o~^2^>3\s(F~o~^2^)
_cod_data_source_file os0089.cif
_cod_data_source_block 1
_cod_database_code 2103332

loop_
_symmetry_equiv_pos_as_xyz
x,y,z

loop_
_atom_site_aniso_label
_atom_site_aniso_U_11
_atom_site_aniso_U_22
_atom_site_aniso_U_33
_atom_site_aniso_U_12
_atom_site_aniso_U_13
_atom_site_aniso_U_23
K .0176(8) .0115(7) .0185(8) -.0017(6) .0023(6) -.0037(6)
Cl1 .0121(3) .0170(3) .0166(3) .0005(3) .0061(2) -.0023(2)
Cl2 .0204(4) .0097(3) .0263(4) .0007(3) .0104(2) -.0066(2)
O1 .0182(6) .0163(5) .0174(5) .0006(4) -.0064(4) -.0076(4)
O2 .0205(5) .0102(5) .0137(5) .0036(4) -.0035(4) -.0025(4)
O3 .0164(5) .0104(5) .0209(5) .0008(4) .0073(4) -.0047(4)
O4 .0138(5) .0109(5) .0225(5) -.0018(3) .0089(4) -.0039(4)
C1 .0104(4) .0089(4) .0115(4) -.0003(3) -.0006(3) -.0027(3)
C2 .0086(4) .0086(4) .0115(4) .0001(3) .0012(3) -.0021(3)
C3 .0100(3) .0080(4) .0134(4) -.0001(3) .0033(3) -.0022(3)
C4 .0094(4) .0088(4) .0136(4) .0001(3) .0031(3) -.0024(3)
H2 .013(3) .0162(19) .0361(17) -.0078(19) .0018(19) .0016(13)
H4 .0312(16) .0188(14) .010(3) -.0024(12) -.003(2) -.001(2)
K1 .0176(8) .0115(7) .0185(8) -.0017(6) .0023(6) -.0037(6)
Cl11 .0121(3) .0170(3) .0166(3) .0005(3) .0061(2) -.0023(2)
Cl21 .0204(4) .0097(3) .0263(4) .0007(3) .0104(2) -.0066(2)
O11 .0182(6) .0163(5) .0174(5) .0006(4) -.0064(4) -.0076(4)
O21 .0205(5) .0102(5) .0137(5) .0036(4) -.0035(4) -.0025(4)
O31 .0164(5) .0104(5) .0209(5) .0008(4) .0073(4) -.0047(4)
O41 .0138(5) .0109(5) .0225(5) -.0018(3) .0089(4) -.0039(4)
C11 .0104(4) .0089(4) .0115(4) -.0003(3) -.0006(3) -.0027(3)
C21 .0086(4) .0086(4) .0115(4) .0001(3) .0012(3) -.0021(3)
C31 .0100(3) .0080(4) .0134(4) -.0001(3) .0033(3) -.0022(3)
C41 .0094(4) .0088(4) .0136(4) .0001(3) .0031(3) -.0024(3)

loop_
_atom_site_label
_atom_site_fract_x
_atom_site_fract_y
_atom_site_fract_z
_atom_site_U_iso_or_equiv
_atom_site_thermal_displace_type
K .3011(3) -.1556(2) .6239(2) .0159(8) Uequi
Cl1 .47000(10) -.24610(10) .05850(10) .0152(3) Uequi
Cl2 .13240(10) -.57110(10) .20160(10) .0188(4) Uequi
O1 .2357(2) -.00330(10) .33370(10) .0173(5) Uequi
O2 .0261(2) .04900(10) .12260(10) .0148(5) Uequi
O3 -.2501(2) -.22090(10) .40200(10) .0159(5) Uequi
O4 -.2980(2) -.50610(10) .41440(10) .0157(5) Uequi
C1 .1506(2) -.05070(10) .22130(10) .0103(4) Uequi
C2 .2011(2) -.23300(10) .18860(10) .0096(4) Uequi
C3 .0552(2) -.37170(10) .25140(10) .0105(4) Uequi
C4 -.1824(2) -.36100(10) .36520(10) .0106(4) Uequi
H2 .0250(19) .0074(15) -.0042(12) .022(2) Uequi
H4 -.494(2) -.5036(14) .5163(8) .0201(19) Uequi
K1 -.3011(3) .1556(2) -.6239(2) .0159(8) Uequi
Cl11 -.47000(10) .24610(10) -.05850(10) .0152(3) Uequi
Cl21 -.13240(10) .57110(10) -.20160(10) .0188(4) Uequi
O11 -.2357(2) .00330(10) -.33370(10) .0173(5) Uequi
O21 -.0261(2) -.04900(10) -.12260(10) .0148(5) Uequi
O31 .2501(2) .22090(10) -.40200(10) .0159(5) Uequi
O41 .2980(2) .50610(10) -.41440(10) .0157(5) Uequi
C11 -.1506(2) .05070(10) -.22130(10) .0103(4) Uequi
C21 -.2011(2) .23300(10) -.18860(10) .0096(4) Uequi
C31 -.0552(2) .37170(10) -.25140(10) .0105(4) Uequi
C41 .1824(2) .36100(10) -.36520(10) .0106(4) Uequi

loop_
_geom_angle_atom_site_label_1
_geom_angle_atom_site_label_2
_geom_angle_atom_site_label_3
_geom_angle_site_symmetry_1
_geom_angle
_geom_angle_publ_flag
O1 C1 O2 . 123.40(10) yes
O1 C1 C2 . 120.10(10) yes
O2 C1 C2 . 116.40(10) yes
C1 C2 C3 . 125.30(10) yes
C1 C2 Cl1 . 112.50(10) yes
Cl1 C2 C3 . 122.30(10) yes
C2 C3 Cl2 . 120.40(10) yes
Cl2 C3 C4 . 117.10(10) yes
C2 C3 C4 . 122.50(10) yes
C3 C4 O3 . 119.70(10) yes
C3 C4 O4 . 114.30(10) yes
O3 C4 O4 . 125.90(10) yes
H2 O2 C1 . 116.8(5) yes
H2 O21 C11 . 117.7(5) yes
H4 O4 C4 . 116.2(5) yes
H4 O41 C41 1_664 114.9(6) yes

loop_
_geom_bond_atom_site_label_1
_geom_bond_atom_site_label_2
_geom_bond_site_symmetry_1
_geom_bond_site_symmetry_2
_geom_bond_distance
_geom_bond_publ_flag
K O1 . . 2.710(2) yes
K O41 . 1_546 2.723(2) yes
Cl1 C2 . . 1.7140(10) yes
Cl2 C3 . . 1.7180(10) yes
O1 C1 . . 1.2240(10) yes
O2 C1 . . 1.2830(10) yes
O3 C4 . . 1.2280(10) yes
O4 C4 . . 1.2830(10) yes
C1 C2 . . 1.5150(10) yes
C2 C3 . . 1.3420(10) yes
C3 C4 . . 1.5080(10) yes
O2 H2 . . 1.214(11) yes
O21 H2 . . 1.243(11) yes
O4 H4 . . 1.282(10) yes
O41 H4 1_446 . 1.175(11) yes
